data_7109200
loop_
_publ_author_name
'Agnes Kozma'
'Jekaterina Petuskova'
'Christian W. Lehmann'
'Manuel Alcarazo'

_publ_section_title
;
 Synthesis, structure and reactivity of cyclopropenyl-1-ylidene stabilized
 S(II), Se(II) and Te(II) mono- and dications
;
_journal_name_full Chem.Commun.
_journal_page_first 4145
_journal_paper_doi 10.1039/c2cc36225b
_journal_volume 49
_journal_year 2013
_chemical_absolute_configuration rmad
_chemical_compound_source dichloromethane,diethylether
_chemical_formula_moiety 'C21 H33 B N2 F4 S'
_chemical_formula_sum 'C21 H33 B F4 N2 S'
_chemical_formula_weight 432.36
_chemical_name_systematic
;
?
;
_space_group_crystal_system monoclinic
_space_group_IT_number 9
_space_group_name_Hall 'C -2yc'
_space_group_name_H-M_alt 'C 1 c 1'
_symmetry_cell_setting monoclinic
_symmetry_Int_Tables_number 9
_symmetry_space_group_name_Hall 'C -2yc'
_symmetry_space_group_name_H-M 'C 1 c 1'
_atom_sites_solution_hydrogens geom
_atom_sites_solution_primary direct
_atom_sites_solution_secondary difmap
_audit_block_code KOZ-KA-004-02
_audit_creation_date 2011-11-08
_audit_creation_method
;
Olex2 1.1
(compiled 2011.09.07 svn.r1971, GUI svn.r3853)
;
_cell_angle_alpha 90.00
_cell_angle_beta 100.497(4)
_cell_angle_gamma 90.00
_cell_formula_units_Z 4
_cell_length_a 11.7908(7)
_cell_length_b 15.1239(6)
_cell_length_c 13.0853(3)
_cell_measurement_reflns_used 18177
_cell_measurement_temperature 100
_cell_measurement_theta_max 33.0996
_cell_measurement_theta_min 2.6968
_cell_volume 2294.36(17)
_computing_cell_refinement 'DENZO (Bruker AXS, 2006)'
_computing_data_collection 'DATCOL (Bruker AXS, 2006)'
_computing_data_reduction 'DENZO (Bruker AXS, 2006)'
_computing_molecular_graphics 'DIAMOND (Crystal Impact GbR, 2005)'
_computing_publication_material
;
O. V. Dolomanov, L. J. Bourhis, R. J. Gildea, J. A. K. Howard and H. Puschmann,
OLEX2: a complete structure solution, refinement and analysis program.
J. Appl. Cryst. (2009). 42, 339-341.
;
_computing_structure_refinement 'SHELXL-97 (Sheldrick, 2008)'
_computing_structure_solution 'SHELXS-97 (Sheldrick, 2008)'
_diffrn_ambient_temperature 100
_diffrn_detector_area_resol_mean 18.02
_diffrn_measured_fraction_theta_full 0.995
_diffrn_measured_fraction_theta_max 0.994
_diffrn_measurement_device_type 'Bruker AXS Enraf-Nonius KappaCCD'
_diffrn_measurement_method 'CCD \f- and \w-scans'
_diffrn_radiation_monochromator graphite
_diffrn_radiation_source '0.2 x 2mm^2^ focus rotating anode'
_diffrn_radiation_type MoK\a
_diffrn_radiation_wavelength 0.71073
_diffrn_reflns_av_R_equivalents 0.0408
_diffrn_reflns_av_unetI/netI 0.0503
_diffrn_reflns_limit_h_max 18
_diffrn_reflns_limit_h_min -18
_diffrn_reflns_limit_k_max 23
_diffrn_reflns_limit_k_min -23
_diffrn_reflns_limit_l_max 11
_diffrn_reflns_limit_l_min -20
_diffrn_reflns_number 16328
_diffrn_reflns_theta_full 27.50
_diffrn_reflns_theta_max 33.06
_diffrn_reflns_theta_min 2.69
_diffrn_standards_number 0
_exptl_absorpt_coefficient_mu 0.182
_exptl_absorpt_correction_T_max 0.98040
_exptl_absorpt_correction_T_min 0.97052
_exptl_absorpt_correction_type gaussian
_exptl_absorpt_process_details 'SADABS (Bruker AXS, 2008)'
_exptl_crystal_colour colourless
_exptl_crystal_density_diffrn 1.252
_exptl_crystal_description prism
_exptl_crystal_F_000 920
_exptl_crystal_size_max 0.19
_exptl_crystal_size_mid 0.18
_exptl_crystal_size_min 0.12
_refine_diff_density_max 0.604
_refine_diff_density_min -0.418
_refine_diff_density_rms 0.062
_refine_ls_abs_structure_details 'Flack H D (1983), Acta Cryst. A39, 876-881'
_refine_ls_abs_structure_Flack 0.02(6)
_refine_ls_extinction_method none
_refine_ls_goodness_of_fit_ref 1.059
_refine_ls_hydrogen_treatment constr
_refine_ls_matrix_type full
_refine_ls_number_parameters 269
_refine_ls_number_reflns 7171
_refine_ls_number_restraints 2
_refine_ls_restrained_S_all 1.058
_refine_ls_R_factor_all 0.0566
_refine_ls_R_factor_gt 0.0427
_refine_ls_shift/su_max 0.000
_refine_ls_shift/su_mean 0.000
_refine_ls_structure_factor_coef Fsqd
_refine_ls_weighting_details 'calc w=1/[\s^2^(Fo^2^)+(0.0349P)^2^+1.5904P] where P=(Fo^2^+2Fc^2^)/3'
_refine_ls_weighting_scheme calc
_refine_ls_wR_factor_gt 0.0964
_refine_ls_wR_factor_ref 0.1067
_reflns_number_gt 6135
_reflns_number_total 7171
_reflns_threshold_expression >2sigma(I)
_cod_data_source_file c2cc36225b.txt
_cod_data_source_block 7608sadabs
_cod_original_sg_symbol_Hall 'c -2yc'
_cod_original_sg_symbol_H-M Cc
_cod_database_code 7109200

loop_
_space_group_symop_id
_space_group_symop_operation_xyz
1 'x, y, z'
2 'x, -y, z+1/2'
3 'x+1/2, y+1/2, z'
4 'x+1/2, -y+1/2, z+1/2'

loop_
_atom_site_label
_atom_site_type_symbol
_atom_site_fract_x
_atom_site_fract_y
_atom_site_fract_z
_atom_site_U_iso_or_equiv
_atom_site_adp_type
_atom_site_occupancy
_atom_site_symmetry_multiplicity
_atom_site_calc_flag
_atom_site_refinement_flags
_atom_site_disorder_assembly
_atom_site_disorder_group
S1 S -0.36078(3) -0.36373(3) -0.46379(3) 0.02321(9) Uani 1 1 d . A .
F1 F -0.58948(12) -0.14079(11) -0.83205(14) 0.0497(4) Uani 1 1 d . . .
F2 F -0.42347(15) -0.22158(12) -0.80427(13) 0.0581(4) Uani 1 1 d . . .
F3 F -0.50281(11) -0.17861(10) -0.96767(11) 0.0429(3) Uani 1 1 d . . .
F4 F -0.41910(13) -0.07784(10) -0.84950(12) 0.0481(4) Uani 1 1 d . . .
N1 N -0.19707(12) -0.15985(8) -0.56713(11) 0.0174(3) Uani 1 1 d . . .
N2 N -0.18975(13) -0.37594(9) -0.69865(13) 0.0219(3) Uani 1 1 d . . .
C1 C -0.28958(13) -0.31386(11) -0.55345(13) 0.0168(3) Uani 1 1 d . . .
C2 C -0.22918(12) -0.24218(10) -0.58036(13) 0.0159(3) Uani 1 1 d . A .
C3 C -0.22649(13) -0.32519(10) -0.63119(13) 0.0176(3) Uani 1 1 d . A .
C4 C -0.11013(14) -0.12164(10) -0.62304(15) 0.0208(3) Uani 1 1 d . . .
H4 H -0.0932 -0.1661 -0.6726 0.025 Uiso 1 1 calc R . .
C5 C -0.15769(16) -0.04024(12) -0.68503(15) 0.0264(4) Uani 1 1 d . . .
H5A H -0.2289 -0.0551 -0.7300 0.040 Uiso 1 1 calc R . .
H5B H -0.1030 -0.0202 -0.7260 0.040 Uiso 1 1 calc R . .
H5C H -0.1711 0.0058 -0.6381 0.040 Uiso 1 1 calc R . .
C6 C 0.00200(17) -0.10379(13) -0.54586(18) 0.0314(4) Uani 1 1 d . . .
H6A H -0.0103 -0.0568 -0.4998 0.047 Uiso 1 1 calc R . .
H6B H 0.0616 -0.0871 -0.5833 0.047 Uiso 1 1 calc R . .
H6C H 0.0249 -0.1563 -0.5063 0.047 Uiso 1 1 calc R . .
C7 C -0.24133(15) -0.10489(11) -0.48811(14) 0.0210(3) Uani 1 1 d . . .
H7 H -0.2052 -0.0465 -0.4875 0.025 Uiso 1 1 calc R . .
C8 C -0.37075(17) -0.09197(14) -0.51896(19) 0.0329(4) Uani 1 1 d . . .
H8A H -0.3888 -0.0712 -0.5894 0.049 Uiso 1 1 calc R . .
H8B H -0.3961 -0.0493 -0.4737 0.049 Uiso 1 1 calc R . .
H8C H -0.4092 -0.1472 -0.5133 0.049 Uiso 1 1 calc R . .
C9 C -0.2067(2) -0.14415(13) -0.37997(16) 0.0313(4) Uani 1 1 d . . .
H9A H -0.2399 -0.2020 -0.3785 0.047 Uiso 1 1 calc R . .
H9B H -0.2341 -0.1068 -0.3303 0.047 Uiso 1 1 calc R . .
H9C H -0.1242 -0.1485 -0.3628 0.047 Uiso 1 1 calc R . .
C10 C -0.22476(16) -0.47054(11) -0.70573(15) 0.0243(4) Uani 1 1 d . A .
H10 H -0.1859 -0.4990 -0.7572 0.029 Uiso 1 1 calc R . .
C11 C -0.1861(2) -0.51709(14) -0.6022(2) 0.0396(5) Uani 1 1 d . . .
H11A H -0.1063 -0.5043 -0.5766 0.059 Uiso 1 1 calc R A .
H11B H -0.1960 -0.5797 -0.6116 0.059 Uiso 1 1 calc R . .
H11C H -0.2316 -0.4966 -0.5531 0.059 Uiso 1 1 calc R . .
C12 C -0.35397(19) -0.47724(15) -0.74456(17) 0.0346(5) Uani 1 1 d . . .
H12A H -0.3941 -0.4512 -0.6945 0.052 Uiso 1 1 calc R A .
H12B H -0.3755 -0.5383 -0.7542 0.052 Uiso 1 1 calc R . .
H12C H -0.3740 -0.4465 -0.8095 0.052 Uiso 1 1 calc R . .
C13A C -0.0964(3) -0.3521(3) -0.7551(3) 0.0214(7) Uiso 0.50 1 d P A 1
H13A H -0.0790 -0.2893 -0.7417 0.026 Uiso 0.50 1 calc PR A 1
C13B C -0.1268(3) -0.3351(2) -0.7784(3) 0.0161(6) Uiso 0.50 1 d P A 2
H13B H -0.1401 -0.2712 -0.7773 0.019 Uiso 0.50 1 calc PR A 2
C14A C -0.1432(6) -0.3619(4) -0.8716(6) 0.0432(16) Uiso 0.50 1 d P A 1
H14A H -0.0946 -0.3299 -0.9101 0.065 Uiso 0.50 1 calc PR A 1
H14B H -0.2201 -0.3387 -0.8873 0.065 Uiso 0.50 1 calc PR A 1
H14C H -0.1441 -0.4233 -0.8903 0.065 Uiso 0.50 1 calc PR A 1
C14B C -0.1694(5) -0.3654(3) -0.8865(4) 0.0299(11) Uiso 0.50 1 d P A 2
H14D H -0.1276 -0.3356 -0.9328 0.045 Uiso 0.50 1 calc PR A 2
H14E H -0.2501 -0.3520 -0.9058 0.045 Uiso 0.50 1 calc PR A 2
H14F H -0.1582 -0.4280 -0.8907 0.045 Uiso 0.50 1 calc PR A 2
C15A C 0.0120(4) -0.4006(3) -0.7276(4) 0.0310(8) Uiso 0.50 1 d P A 1
H15A H 0.0423 -0.3928 -0.6550 0.046 Uiso 0.50 1 calc PR A 1
H15B H 0.0664 -0.3786 -0.7678 0.046 Uiso 0.50 1 calc PR A 1
H15C H -0.0015 -0.4623 -0.7421 0.046 Uiso 0.50 1 calc PR A 1
C15B C -0.0010(6) -0.3495(5) -0.7407(6) 0.0660(17) Uiso 0.50 1 d P A 2
H15D H 0.0151 -0.4117 -0.7382 0.099 Uiso 0.50 1 calc PR A 2
H15E H 0.0209 -0.3247 -0.6725 0.099 Uiso 0.50 1 calc PR A 2
H15F H 0.0420 -0.3213 -0.7873 0.099 Uiso 0.50 1 calc PR A 2
C16 C -0.50818(14) -0.33800(11) -0.51108(15) 0.0216(3) Uani 1 1 d . . .
C17 C -0.58413(17) -0.36713(12) -0.44735(18) 0.0291(4) Uani 1 1 d . A .
H17 H -0.5564 -0.3981 -0.3865 0.035 Uiso 1 1 calc R . .
C18 C -0.70194(18) -0.34921(15) -0.4761(2) 0.0391(5) Uani 1 1 d . . .
H18 H -0.7532 -0.3691 -0.4350 0.047 Uiso 1 1 calc R A .
C19 C -0.74209(17) -0.30188(17) -0.5657(2) 0.0412(6) Uani 1 1 d . A .
H19 H -0.8202 -0.2887 -0.5837 0.049 Uiso 1 1 calc R . .
C20 C -0.66678(17) -0.27379(15) -0.62933(18) 0.0348(5) Uani 1 1 d . . .
H20 H -0.6948 -0.2425 -0.6899 0.042 Uiso 1 1 calc R A .
C21 C -0.54849(16) -0.29255(12) -0.60234(15) 0.0250(3) Uani 1 1 d . A .
H21 H -0.4979 -0.2747 -0.6452 0.030 Uiso 1 1 calc R . .
B1 B -0.48434(18) -0.15465(15) -0.86305(19) 0.0278(4) Uani 1 1 d . . .

loop_
_atom_site_aniso_label
_atom_site_aniso_U_11
_atom_site_aniso_U_22
_atom_site_aniso_U_33
_atom_site_aniso_U_23
_atom_site_aniso_U_13
_atom_site_aniso_U_12
S1 0.02474(17) 0.02470(18) 0.0232(2) 0.00637(18) 0.01224(15) -0.00179(16)
F1 0.0347(7) 0.0559(9) 0.0665(11) -0.0143(7) 0.0300(7) -0.0054(6)
F2 0.0654(10) 0.0675(10) 0.0446(9) 0.0267(8) 0.0185(8) 0.0214(8)
F3 0.0360(7) 0.0613(9) 0.0303(7) -0.0095(7) 0.0029(5) 0.0026(6)
F4 0.0434(7) 0.0502(8) 0.0517(9) -0.0061(7) 0.0110(6) -0.0206(6)
N1 0.0201(6) 0.0145(5) 0.0196(7) -0.0028(5) 0.0090(5) -0.0041(4)
N2 0.0261(7) 0.0190(6) 0.0244(8) -0.0071(5) 0.0147(6) -0.0074(5)
C1 0.0187(6) 0.0174(6) 0.0159(8) -0.0007(5) 0.0071(5) -0.0036(5)
C2 0.0158(6) 0.0162(6) 0.0167(8) -0.0013(5) 0.0057(5) -0.0015(5)
C3 0.0181(6) 0.0156(6) 0.0201(8) -0.0015(5) 0.0064(6) -0.0036(5)
C4 0.0244(7) 0.0171(7) 0.0239(9) 0.0000(6) 0.0121(6) -0.0059(5)
C5 0.0339(9) 0.0245(8) 0.0216(9) 0.0025(7) 0.0071(7) -0.0078(7)
C6 0.0242(8) 0.0279(9) 0.0423(13) 0.0075(8) 0.0066(8) -0.0070(7)
C7 0.0270(8) 0.0166(7) 0.0217(9) -0.0056(6) 0.0102(7) -0.0036(6)
C8 0.0283(9) 0.0341(10) 0.0378(12) -0.0124(9) 0.0104(8) 0.0045(7)
C9 0.0444(11) 0.0307(9) 0.0200(10) -0.0062(7) 0.0092(8) -0.0042(8)
C10 0.0332(9) 0.0165(7) 0.0258(10) -0.0050(6) 0.0120(7) -0.0014(6)
C11 0.0511(12) 0.0295(10) 0.0409(13) 0.0084(9) 0.0155(10) 0.0157(9)
C12 0.0383(10) 0.0384(10) 0.0282(11) -0.0089(8) 0.0093(8) -0.0207(8)
C16 0.0217(7) 0.0200(7) 0.0260(10) -0.0070(6) 0.0124(6) -0.0053(5)
C17 0.0325(9) 0.0249(8) 0.0358(11) -0.0062(7) 0.0224(8) -0.0077(7)
C18 0.0295(9) 0.0406(11) 0.0548(15) -0.0222(10) 0.0278(10) -0.0141(8)
C19 0.0212(8) 0.0543(13) 0.0498(15) -0.0287(11) 0.0111(9) -0.0052(8)
C20 0.0279(9) 0.0442(11) 0.0308(12) -0.0172(9) 0.0012(8) 0.0006(8)
C21 0.0254(8) 0.0286(8) 0.0221(9) -0.0079(7) 0.0073(6) -0.0046(6)
B1 0.0239(9) 0.0325(10) 0.0283(12) 0.0004(8) 0.0084(8) -0.0031(7)

loop_
_atom_type_symbol
_atom_type_description
_atom_type_scat_dispersion_real
_atom_type_scat_dispersion_imag
_atom_type_scat_source
C C 0.0033 0.0016 'International Tables Vol C Tables 4.2.6.8 and 6.1.1.4'
H H 0.0000 0.0000 'International Tables Vol C Tables 4.2.6.8 and 6.1.1.4'
B B 0.0013 0.0007 'International Tables Vol C Tables 4.2.6.8 and 6.1.1.4'
F F 0.0171 0.0103 'International Tables Vol C Tables 4.2.6.8 and 6.1.1.4'
N N 0.0061 0.0033 'International Tables Vol C Tables 4.2.6.8 and 6.1.1.4'
S S 0.1246 0.1234 'International Tables Vol C Tables 4.2.6.8 and 6.1.1.4'

loop_
_exptl_crystal_face_index_h
_exptl_crystal_face_index_k
_exptl_crystal_face_index_l
_exptl_crystal_face_perp_dist
0.00 1.00 0.00 0.0600
0.00 -1.00 0.00 0.0600
1.00 0.00 1.00 0.0900
-1.00 0.00 -1.00 0.0900
1.00 0.00 -1.00 0.0900
-1.00 0.00 1.00 0.1000
1.00 1.00 -1.00 0.0900
-1.00 2.00 1.00 0.0800
-1.00 -2.00 1.00 0.0900
1.00 -2.00 -1.00 0.0900

loop_
_geom_angle_atom_site_label_1
_geom_angle_atom_site_label_2
_geom_angle_atom_site_label_3
_geom_angle
C1 S1 C16 103.43(8)
C2 N1 C4 121.17(13)
C2 N1 C7 119.60(13)
C4 N1 C7 119.05(12)
C3 N2 C10 119.11(14)
C3 N2 C13A 124.41(19)
C3 N2 C13B 119.42(18)
C10 N2 C13B 120.89(17)
C13A N2 C10 115.30(19)
C13A N2 C13B 19.06(15)
C2 C1 S1 148.37(13)
C3 C1 S1 147.06(13)
C3 C1 C2 62.28(11)
N1 C2 C1 150.32(15)
N1 C2 C3 150.86(15)
C1 C2 C3 58.81(11)
N2 C3 C1 150.01(15)
N2 C3 C2 151.04(15)
C1 C3 C2 58.91(11)
N1 C4 C5 110.95(14)
N1 C4 C6 109.53(15)
C5 C4 C6 113.43(14)
N1 C7 C8 110.41(14)
N1 C7 C9 111.01(14)
C8 C7 C9 112.61(17)
N2 C10 C11 110.79(17)
N2 C10 C12 109.58(15)
C12 C10 C11 112.74(18)
N2 C13A C14A 108.0(4)
C15A C13A N2 116.9(3)
C15A C13A C14A 109.7(4)
C14B C13B N2 114.0(3)
C14B C13B C15B 114.5(4)
C15B C13B N2 107.1(4)
C17 C16 S1 114.46(15)
C21 C16 S1 124.66(13)
C21 C16 C17 120.87(17)
C18 C17 C16 119.4(2)
C19 C18 C17 119.92(19)
C18 C19 C20 120.6(2)
C19 C20 C21 120.1(2)
C16 C21 C20 119.10(18)
F1 B1 F2 110.30(19)
F1 B1 F3 109.75(18)
F2 B1 F3 109.07(18)
F4 B1 F1 109.88(18)
F4 B1 F2 108.72(18)
F4 B1 F3 109.09(18)

loop_
_geom_bond_atom_site_label_1
_geom_bond_atom_site_label_2
_geom_bond_distance
S1 C1 1.7347(16)
S1 C16 1.7785(18)
F1 B1 1.389(2)
F2 B1 1.389(3)
F3 B1 1.394(3)
F4 B1 1.387(3)
N1 C2 1.3038(19)
N1 C4 1.481(2)
N1 C7 1.493(2)
N2 C3 1.302(2)
N2 C10 1.487(2)
N2 C13A 1.477(4)
N2 C13B 1.518(4)
C1 C2 1.378(2)
C1 C3 1.376(2)
C2 C3 1.424(2)
C4 C5 1.524(3)
C4 C6 1.534(3)
C7 C8 1.518(3)
C7 C9 1.520(3)
C10 C11 1.521(3)
C10 C12 1.519(3)
C13A C14A 1.531(8)
C13A C15A 1.461(6)
C13B C14B 1.484(7)
C13B C15B 1.491(8)
C16 C17 1.401(2)
C16 C21 1.385(3)
C17 C18 1.398(3)
C18 C19 1.382(4)
C19 C20 1.389(3)
C20 C21 1.404(3)
